data_2016763
loop_
_publ_author_name
'Blanco, Maria C.'
'Raysth, Walter'
'Palma, Alirio'
'Cobo, Justo'
'Low, John N.'
'Glidewell, Christopher'

_publ_section_title
;
 Three tetrahydro-1,4-epoxy-1-benzazepines carrying pendent
 heterocyclic substituents: supramolecular structures in zero, one or
 two dimensions
;
_journal_coeditor_code GG3181
_journal_issue 9
_journal_name_full 'Acta Crystallographica Section C'
_journal_page_first o524
_journal_page_last o528
_journal_paper_doi 10.1107/S0108270108026176
_journal_volume 64
_journal_year 2008
_chemical_formula_iupac 'C14 H12 F N O2'
_chemical_formula_moiety 'C14 H12 F N O2'
_chemical_formula_sum 'C14 H12 F N O2'
_chemical_formula_weight 245.25
_chemical_name_systematic
;
(2SR,4RS)-7-Fluoro-2-<i>exo</i>-(2-furyl)-2,3,4,5-tetrahydro-1H-1,4-epoxy-
1-benzazepine
;
_space_group_IT_number 14
_symmetry_cell_setting monoclinic
_symmetry_space_group_name_Hall '-P 2ybc'
_symmetry_space_group_name_H-M 'P 1 21/c 1'
_atom_sites_solution_hydrogens geom
_atom_sites_solution_primary direct
_atom_sites_solution_secondary difmap
_cell_angle_alpha 90.00
_cell_angle_beta 92.960(17)
_cell_angle_gamma 90.00
_cell_formula_units_Z 8
_cell_length_a 5.5314(10)
_cell_length_b 15.430(4)
_cell_length_c 26.229(6)
_cell_measurement_reflns_used 5130
_cell_measurement_temperature 120(2)
_cell_measurement_theta_max 27.52
_cell_measurement_theta_min 3.06
_cell_volume 2235.6(9)
_computing_cell_refinement 'DIRAX/LSQ (Duisenberg <i>et al.</i>,  2000)'
_computing_data_collection 'COLLECT (Nonius, 1999)'
_computing_data_reduction 'EVALCCD (Duisenberg <i>et al.</i>,  2003)'
_computing_molecular_graphics 'PLATON (Spek, 2003)'
_computing_publication_material 'SHELXL97 (Sheldrick, 2008) and PRPKAPPA (Ferguson, 1999)'
_computing_structure_refinement 'OSCAIL (McArdle, 2003) and SHELXL97 (Sheldrick, 2008)'
_computing_structure_solution 'SIR2004 (Burla <i>et al.</i>,  2005)'
_diffrn_ambient_temperature 120(2)
_diffrn_detector_area_resol_mean 9.091
_diffrn_measured_fraction_theta_full 0.996
_diffrn_measured_fraction_theta_max 0.996
_diffrn_measurement_device_type 'Bruker Nonius KappaCCD area-detector'
_diffrn_measurement_method '\f and \w scans'
_diffrn_radiation_monochromator graphite
_diffrn_radiation_source 'Bruker Nonius FR591 rotating anode'
_diffrn_radiation_type 'Mo K\a'
_diffrn_radiation_wavelength 0.71073
_diffrn_reflns_av_R_equivalents 0.0809
_diffrn_reflns_av_sigmaI/netI 0.0754
_diffrn_reflns_limit_h_max 7
_diffrn_reflns_limit_h_min -7
_diffrn_reflns_limit_k_max 19
_diffrn_reflns_limit_k_min -20
_diffrn_reflns_limit_l_max 33
_diffrn_reflns_limit_l_min -34
_diffrn_reflns_number 35661
_diffrn_reflns_theta_full 27.52
_diffrn_reflns_theta_max 27.52
_diffrn_reflns_theta_min 3.06
_diffrn_standards_decay_% 0
_diffrn_standards_number 0
_exptl_absorpt_coefficient_mu 0.109
_exptl_absorpt_correction_T_max 0.990
_exptl_absorpt_correction_T_min 0.969
_exptl_absorpt_correction_type multi-scan
_exptl_absorpt_process_details '(SADABS; Sheldrick, 2003)'
_exptl_crystal_colour yellow
_exptl_crystal_density_diffrn 1.457
_exptl_crystal_density_method 'not measured'
_exptl_crystal_description lath
_exptl_crystal_F_000 1024
_exptl_crystal_size_max 0.38
_exptl_crystal_size_mid 0.16
_exptl_crystal_size_min 0.09
_refine_diff_density_max 0.379
_refine_diff_density_min -0.344
_refine_ls_extinction_method none
_refine_ls_goodness_of_fit_ref 1.030
_refine_ls_hydrogen_treatment constr
_refine_ls_matrix_type full
_refine_ls_number_parameters 325
_refine_ls_number_reflns 5130
_refine_ls_number_restraints 0
_refine_ls_restrained_S_all 1.030
_refine_ls_R_factor_all 0.1518
_refine_ls_R_factor_gt 0.0637
_refine_ls_shift/su_max 0.000
_refine_ls_shift/su_mean 0.000
_refine_ls_structure_factor_coef Fsqd
_refine_ls_weighting_details 'w = 1/[\s^2^(Fo^2^)+(0.0621P)^2^+1.7109P] where P=(Fo^2^+2Fc^2^)/3'
_refine_ls_weighting_scheme calc
_refine_ls_wR_factor_gt 0.1317
_refine_ls_wR_factor_ref 0.1671
_reflns_number_gt 2690
_reflns_number_total 5130
_reflns_threshold_expression I>2\s(I)
_cod_data_source_file gg3181.cif
_cod_data_source_block I
_cod_original_sg_symbol_H-M 'P 21/c'
_cod_database_code 2016763
_cod_database_fobs_code 2016763

loop_
_symmetry_equiv_pos_as_xyz
'x, y, z'
'-x, y+1/2, -z+1/2'
'-x, -y, -z'
'x, -y+1/2, z+1/2'

loop_
_atom_site_type_symbol
_atom_site_label
_atom_site_fract_x
_atom_site_fract_y
_atom_site_fract_z
_atom_site_U_iso_or_equiv
_atom_site_adp_type
_atom_site_calc_flag
_atom_site_refinement_flags
_atom_site_occupancy
F F17 0.1130(4) 0.27532(14) 0.80841(8) 0.0649(6) Uani d . 1
O O114 0.5413(3) 0.20270(12) 0.60167(7) 0.0301(5) Uani d . 1
O O121 0.7679(5) -0.04606(18) 0.63394(9) 0.0656(8) Uani d . 1
N N11 0.5857(4) 0.14877(14) 0.64589(8) 0.0253(5) Uani d . 1
C C12 0.4624(5) 0.06686(18) 0.62986(10) 0.0280(6) Uani d . 1
C C13 0.2469(5) 0.0963(2) 0.59544(12) 0.0384(8) Uani d . 1
C C14 0.2872(5) 0.1922(2) 0.58882(11) 0.0339(7) Uani d . 1
C C15 0.1503(5) 0.2466(2) 0.62510(11) 0.0343(7) Uani d . 1
C C15a 0.2464(5) 0.23186(18) 0.67851(11) 0.0292(7) Uani d . 1
C C16 0.1329(5) 0.2624(2) 0.72028(12) 0.0386(8) Uani d . 1
C C17 0.2305(6) 0.2467(2) 0.76785(12) 0.0420(8) Uani d . 1
C C18 0.4447(6) 0.2044(2) 0.77686(12) 0.0420(8) Uani d . 1
C C19 0.5605(5) 0.17425(19) 0.73547(11) 0.0329(7) Uani d . 1
C C19a 0.4617(5) 0.18658(18) 0.68708(10) 0.0264(6) Uani d . 1
C C122 0.6298(5) 0.00788(19) 0.60513(11) 0.0315(7) Uani d . 1
C C123 0.6867(5) 0.0015(2) 0.55730(10) 0.0326(7) Uani d . 1
C C124 0.8592(6) -0.0640(2) 0.55476(13) 0.0464(9) Uani d . 1
C C125 0.9068(6) -0.0921(2) 0.60072(14) 0.0524(10) Uani d . 1
F F27 1.3742(4) 0.58437(12) 0.22306(7) 0.0542(6) Uani d . 1
O O214 0.9908(3) 0.52076(12) 0.43570(7) 0.0275(5) Uani d . 1
O O221 0.7575(3) 0.28128(13) 0.40684(7) 0.0343(5) Uani d . 1
N N21 0.9452(4) 0.46388(14) 0.39285(8) 0.0255(5) Uani d . 1
C C22 1.0801(5) 0.38467(18) 0.40951(11) 0.0285(7) Uani d . 1
C C23 1.2985(5) 0.41829(19) 0.44195(12) 0.0358(7) Uani d . 1
C C24 1.2481(5) 0.51444(19) 0.44657(11) 0.0303(7) Uani d . 1
C C25 1.3721(5) 0.56837(19) 0.40792(11) 0.0317(7) Uani d . 1
C C25a 1.2683(5) 0.54893(18) 0.35527(10) 0.0278(6) Uani d . 1
C C26 1.3721(5) 0.57739(18) 0.31170(12) 0.0337(7) Uani d . 1
C C27 1.2678(6) 0.5565(2) 0.26531(12) 0.0377(8) Uani d . 1
C C28 1.0588(6) 0.5101(2) 0.25904(11) 0.0376(8) Uani d . 1
C C29 0.9526(5) 0.48240(19) 0.30232(11) 0.0315(7) Uani d . 1
C C29a 1.0577(5) 0.50058(18) 0.34970(10) 0.0258(6) Uani d . 1
C C222 0.9238(5) 0.32513(18) 0.43708(11) 0.0291(7) Uani d . 1
C C223 0.9063(6) 0.3013(2) 0.48554(12) 0.0380(8) Uani d . 1
C C224 0.7192(6) 0.2393(2) 0.48664(14) 0.0462(9) Uani d . 1
C C225 0.6357(6) 0.2293(2) 0.43859(14) 0.0437(8) Uani d . 1
H H12 0.4011 0.0376 0.6607 0.034 Uiso calc R 1
H H13A 0.2442 0.0660 0.5621 0.046 Uiso calc R 1
H H13B 0.0925 0.0850 0.6117 0.046 Uiso calc R 1
H H14 0.2478 0.2101 0.5527 0.041 Uiso calc R 1
H H15A 0.1666 0.3086 0.6162 0.041 Uiso calc R 1
H H15B -0.0237 0.2313 0.6221 0.041 Uiso calc R 1
H H16 -0.0134 0.2945 0.7158 0.046 Uiso calc R 1
H H18 0.5113 0.1961 0.8106 0.050 Uiso calc R 1
H H19 0.7104 0.1446 0.7404 0.039 Uiso calc R 1
H H123 0.6221 0.0353 0.5295 0.039 Uiso calc R 1
H H124 0.9294 -0.0843 0.5247 0.056 Uiso calc R 1
H H125 1.0184 -0.1368 0.6101 0.063 Uiso calc R 1
H H22 1.1388 0.3544 0.3788 0.034 Uiso calc R 1
H H23A 1.3090 0.3902 0.4759 0.043 Uiso calc R 1
H H23B 1.4512 0.4079 0.4248 0.043 Uiso calc R 1
H H24 1.2919 0.5352 0.4820 0.036 Uiso calc R 1
H H25A 1.3503 0.6306 0.4156 0.038 Uiso calc R 1
H H25B 1.5477 0.5557 0.4099 0.038 Uiso calc R 1
H H26 1.5154 0.6114 0.3141 0.040 Uiso calc R 1
H H28 0.9892 0.4975 0.2260 0.045 Uiso calc R 1
H H29 0.8056 0.4505 0.2995 0.038 Uiso calc R 1
H H223 1.0019 0.3222 0.5141 0.046 Uiso calc R 1
H H224 0.6640 0.2104 0.5159 0.055 Uiso calc R 1
H H225 0.5083 0.1911 0.4279 0.052 Uiso calc R 1

loop_
_atom_site_aniso_label
_atom_site_aniso_U_11
_atom_site_aniso_U_22
_atom_site_aniso_U_33
_atom_site_aniso_U_12
_atom_site_aniso_U_13
_atom_site_aniso_U_23
F17 0.0828(15) 0.0612(14) 0.0538(13) 0.0040(11) 0.0334(11) -0.0185(10)
O114 0.0234(10) 0.0376(12) 0.0293(11) -0.0010(9) 0.0011(8) 0.0110(9)
O121 0.0696(18) 0.081(2) 0.0474(15) 0.0316(15) 0.0179(13) 0.0115(14)
N11 0.0251(12) 0.0249(13) 0.0259(12) -0.0016(10) 0.0012(9) 0.0053(10)
C12 0.0284(15) 0.0271(16) 0.0290(15) -0.0027(12) 0.0064(12) -0.0001(12)
C13 0.0262(16) 0.042(2) 0.0466(19) -0.0022(14) -0.0008(14) -0.0092(15)
C14 0.0189(14) 0.047(2) 0.0353(17) -0.0005(13) -0.0022(12) 0.0062(14)
C15 0.0225(15) 0.0329(17) 0.0475(19) 0.0002(13) 0.0012(13) 0.0056(14)
C15a 0.0234(15) 0.0247(16) 0.0402(17) -0.0043(12) 0.0075(12) 0.0012(13)
C16 0.0330(17) 0.0299(18) 0.054(2) -0.0016(14) 0.0114(15) -0.0064(15)
C17 0.049(2) 0.0369(19) 0.042(2) -0.0053(16) 0.0222(16) -0.0128(15)
C18 0.054(2) 0.039(2) 0.0323(18) -0.0045(16) 0.0030(15) -0.0031(14)
C19 0.0377(17) 0.0289(17) 0.0321(17) -0.0008(14) 0.0018(13) -0.0012(13)
C19a 0.0268(15) 0.0235(15) 0.0295(16) -0.0055(12) 0.0064(12) 0.0005(12)
C122 0.0274(16) 0.0261(17) 0.0406(18) -0.0007(13) -0.0031(13) 0.0010(13)
C123 0.0267(15) 0.0490(19) 0.0219(15) 0.0073(14) 0.0003(11) 0.0104(13)
C124 0.046(2) 0.059(2) 0.0345(19) -0.0108(18) 0.0132(15) -0.0180(17)
C125 0.054(2) 0.039(2) 0.067(3) 0.0207(17) 0.0319(19) 0.0124(18)
F27 0.0728(14) 0.0462(12) 0.0466(11) -0.0127(10) 0.0316(10) -0.0025(9)
O214 0.0231(10) 0.0320(11) 0.0272(10) 0.0038(8) 0.0011(8) -0.0072(8)
O221 0.0326(11) 0.0333(12) 0.0378(12) -0.0056(9) 0.0087(9) 0.0001(9)
N21 0.0261(12) 0.0254(13) 0.0250(12) 0.0024(10) 0.0019(10) -0.0036(10)
C22 0.0249(15) 0.0266(16) 0.0344(16) 0.0037(12) 0.0042(12) -0.0012(13)
C23 0.0271(16) 0.0325(18) 0.0471(19) 0.0038(13) -0.0061(14) -0.0025(14)
C24 0.0227(15) 0.0346(17) 0.0330(16) 0.0017(13) -0.0056(12) -0.0074(13)
C25 0.0218(15) 0.0312(17) 0.0418(18) 0.0029(12) -0.0010(12) -0.0080(13)
C25a 0.0239(15) 0.0241(15) 0.0353(17) 0.0032(12) 0.0022(12) -0.0051(12)
C26 0.0295(16) 0.0250(17) 0.0477(19) -0.0042(13) 0.0124(14) -0.0044(14)
C27 0.0443(19) 0.0347(18) 0.0358(18) 0.0001(15) 0.0188(15) 0.0014(14)
C28 0.050(2) 0.0336(18) 0.0296(17) -0.0027(15) 0.0038(14) -0.0044(14)
C29 0.0311(16) 0.0302(17) 0.0333(17) -0.0029(13) 0.0032(13) -0.0021(13)
C29a 0.0232(14) 0.0263(15) 0.0284(15) 0.0023(12) 0.0060(11) -0.0022(12)
C222 0.0279(15) 0.0271(16) 0.0325(16) 0.0074(13) 0.0026(12) -0.0033(13)
C223 0.0437(19) 0.0352(19) 0.0357(18) 0.0134(15) 0.0072(14) 0.0055(14)
C224 0.050(2) 0.038(2) 0.054(2) 0.0156(16) 0.0270(17) 0.0167(17)
C225 0.0360(18) 0.0314(19) 0.066(2) -0.0040(14) 0.0223(17) 0.0045(16)

loop_
_atom_type_symbol
_atom_type_description
_atom_type_scat_dispersion_real
_atom_type_scat_dispersion_imag
_atom_type_scat_source
C C 0.0033 0.0016 'International Tables Vol C Tables 4.2.6.8 and 6.1.1.4'
H H 0.0000 0.0000 'International Tables Vol C Tables 4.2.6.8 and 6.1.1.4'
F F 0.0171 0.0103 'International Tables Vol C Tables 4.2.6.8 and 6.1.1.4'
N N 0.0061 0.0033 'International Tables Vol C Tables 4.2.6.8 and 6.1.1.4'
O O 0.0106 0.0060 'International Tables Vol C Tables 4.2.6.8 and 6.1.1.4'

loop_
_geom_angle_atom_site_label_1
_geom_angle_atom_site_label_2
_geom_angle_atom_site_label_3
_geom_angle
_geom_angle_publ_flag
C14 O114 N11 104.36(19) no
C122 O121 C125 106.4(3) no
C19a N11 O114 107.7(2) no
C19a N11 C12 109.2(2) no
O114 N11 C12 101.95(19) no
C122 C12 N11 111.1(2) no
C122 C12 C13 114.4(2) no
N11 C12 C13 104.3(2) no
C122 C12 H12 108.9 no
N11 C12 H12 108.9 no
C13 C12 H12 108.9 no
C14 C13 C12 104.1(2) no
C14 C13 H13A 110.9 no
C12 C13 H13A 110.9 no
C14 C13 H13B 110.9 no
C12 C13 H13B 110.9 no
H13A C13 H13B 108.9 no
O114 C14 C15 107.9(2) no
O114 C14 C13 103.4(2) no
C15 C14 C13 113.1(3) no
O114 C14 H14 110.7 no
C15 C14 H14 110.7 no
C13 C14 H14 110.7 no
C15a C15 C14 110.1(2) no
C15a C15 H15A 109.6 no
C14 C15 H15A 109.6 no
C15a C15 H15B 109.6 no
C14 C15 H15B 109.6 no
H15A C15 H15B 108.2 no
C16 C15a C19a 117.9(3) no
C16 C15a C15 122.8(3) no
C19a C15a C15 119.4(2) no
C17 C16 C15a 119.7(3) no
C17 C16 H16 120.1 no
C15a C16 H16 120.1 no
F17 C17 C16 118.8(3) no
F17 C17 C18 118.0(3) no
C16 C17 C18 123.1(3) no
C17 C18 C19 117.6(3) no
C17 C18 H18 121.2 no
C19 C18 H18 121.2 no
C19a C19 C18 120.5(3) no
C19a C19 H19 119.8 no
C18 C19 H19 119.8 no
C19 C19a C15a 121.2(3) no
C19 C19a N11 117.3(3) no
C15a C19a N11 121.5(2) no
C123 C122 O121 109.6(3) no
C123 C122 C12 130.9(3) no
O121 C122 C12 119.3(3) no
C122 C123 C124 107.4(3) no
C122 C123 H123 126.3 no
C124 C123 H123 126.3 no
C125 C124 C123 107.7(3) no
C125 C124 H124 126.1 no
C123 C124 H124 126.1 no
C124 C125 O121 108.7(3) no
C124 C125 H125 125.6 no
O121 C125 H125 125.6 no
N21 O214 C24 104.19(18) no
C225 O221 C222 106.1(2) no
C29a N21 O214 108.0(2) no
C29a N21 C22 108.9(2) no
O214 N21 C22 101.94(19) no
C222 C22 N21 111.0(2) no
C222 C22 C23 113.8(2) no
N21 C22 C23 104.7(2) no
C222 C22 H22 109.1 no
N21 C22 H22 109.1 no
C23 C22 H22 109.1 no
C24 C23 C22 103.5(2) no
C24 C23 H23A 111.1 no
C22 C23 H23A 111.1 no
C24 C23 H23B 111.1 no
C22 C23 H23B 111.1 no
H23A C23 H23B 109.0 no
O214 C24 C25 108.0(2) no
O214 C24 C23 103.6(2) no
C25 C24 C23 113.3(2) no
O214 C24 H24 110.6 no
C25 C24 H24 110.6 no
C23 C24 H24 110.6 no
C25a C25 C24 110.1(2) no
C25a C25 H25A 109.6 no
C24 C25 H25A 109.6 no
C25a C25 H25B 109.6 no
C24 C25 H25B 109.6 no
H25A C25 H25B 108.1 no
C26 C25a C29a 118.0(3) no
C26 C25a C25 123.0(3) no
C29a C25a C25 119.0(2) no
C27 C26 C25a 119.5(3) no
C27 C26 H26 120.3 no
C25a C26 H26 120.3 no
F27 C27 C26 118.5(3) no
F27 C27 C28 118.1(3) no
C26 C27 C28 123.4(3) no
C27 C28 C29 117.4(3) no
C27 C28 H28 121.3 no
C29 C28 H28 121.3 no
C28 C29 C29a 120.3(3) no
C28 C29 H29 119.8 no
C29a C29 H29 119.8 no
C29 C29a C25a 121.3(3) no
C29 C29a N21 116.9(2) no
C25a C29a N21 121.7(2) no
C223 C222 O221 109.8(3) no
C223 C222 C22 135.5(3) no
O221 C222 C22 114.8(2) no
C222 C223 C224 107.2(3) no
C222 C223 H223 126.4 no
C224 C223 H223 126.4 no
C225 C224 C223 106.2(3) no
C225 C224 H224 126.9 no
C223 C224 H224 126.9 no
C224 C225 O221 110.7(3) no
C224 C225 H225 124.6 no
O221 C225 H225 124.6 no

loop_
_geom_bond_atom_site_label_1
_geom_bond_atom_site_label_2
_geom_bond_distance
_geom_bond_publ_flag
F17 C17 1.349(3) no
O114 C14 1.438(3) no
O114 N11 1.438(3) no
O121 C122 1.337(4) no
O121 C125 1.386(4) no
N11 C19a 1.433(3) no
N11 C12 1.486(3) no
C12 C122 1.472(4) no
C12 C13 1.527(4) no
C12 H12 1.00 no
C13 C14 1.509(4) no
C13 H13A 0.99 no
C13 H13B 0.99 no
C14 C15 1.502(4) no
C14 H14 1.00 no
C15 C15a 1.490(4) no
C15 H15A 0.99 no
C15 H15B 0.99 no
C15a C16 1.374(4) no
C15a C19a 1.389(4) no
C16 C17 1.356(5) no
C16 H16 0.95 no
C17 C18 1.363(5) no
C18 C19 1.370(4) no
C18 H18 0.95 no
C19 C19a 1.369(4) no
C19 H19 0.95 no
C122 C123 1.313(4) no
C123 C124 1.394(4) no
C123 H123 0.95 no
C124 C125 1.295(5) no
C124 H124 0.95 no
C125 H125 0.95 no
F27 C27 1.352(3) no
O214 N21 1.438(3) no
O214 C24 1.440(3) no
O221 C225 1.359(3) no
O221 C222 1.363(3) no
N21 C29a 1.436(3) no
N21 C22 1.486(3) no
C22 C222 1.476(4) no
C22 C23 1.532(4) no
C22 H22 1.00 no
C23 C24 1.516(4) no
C23 H23A 0.99 no
C23 H23B 0.99 no
C24 C25 1.504(4) no
C24 H24 1.00 no
C25 C25a 1.498(4) no
C25 H25A 0.99 no
C25 H25B 0.99 no
C25a C26 1.377(4) no
C25a C29a 1.385(4) no
C26 C27 1.358(4) no
C26 H26 0.95 no
C27 C28 1.363(4) no
C28 C29 1.373(4) no
C28 H28 0.95 no
C29 C29a 1.374(4) no
C29 H29 0.95 no
C222 C223 1.332(4) no
C223 C224 1.411(5) no
C223 H223 0.95 no
C224 C225 1.329(5) no
C224 H224 0.95 no
C225 H225 0.95 no

loop_
_geom_hbond_atom_site_label_D
_geom_hbond_atom_site_label_H
_geom_hbond_atom_site_label_A
_geom_hbond_site_symmetry_A
_geom_hbond_distance_DH
_geom_hbond_distance_HA
_geom_hbond_distance_DA
_geom_hbond_angle_DHA
_geom_hbond_publ_flag
C15 H15B O114 1_455 0.99 2.48 3.460(3) 171 no
C15 H15B N11 1_455 0.99 2.61 3.536(4) 156 no
C25 H25B O214 1_655 0.99 2.57 3.539(3) 168 no
C224 H224 O114 . 0.95 2.39 3.271(4) 154 no
C16 H16 Cg1 3_666 0.95 2.90 3.661(3) 138 no
C26 H26 Cg2 3_766 0.95 2.97 3.696(3) 134 no

loop_
_geom_torsion_atom_site_label_1
_geom_torsion_atom_site_label_2
_geom_torsion_atom_site_label_3
_geom_torsion_atom_site_label_4
_geom_torsion
_geom_torsion_publ_flag
C14 O114 N11 C19a -67.5(2) no
C14 O114 N11 C12 47.4(2) no
C19a N11 C12 C122 -155.5(2) no
O114 N11 C12 C122 90.8(2) no
C19a N11 C12 C13 80.8(3) no
O114 N11 C12 C13 -32.9(2) no
C122 C12 C13 C14 -113.7(3) no
N11 C12 C13 C14 7.9(3) no
N11 O114 C14 C15 77.9(3) no
N11 O114 C14 C13 -42.2(3) no
C12 C13 C14 O114 20.1(3) no
C12 C13 C14 C15 -96.4(3) no
O114 C14 C15 C15a -47.3(3) no
C13 C14 C15 C15a 66.4(3) no
C14 C15 C15a C16 -169.7(3) no
C14 C15 C15a C19a 11.3(4) no
C19a C15a C16 C17 -1.0(4) no
C15 C15a C16 C17 -179.9(3) no
C15a C16 C17 F17 -178.3(3) no
C15a C16 C17 C18 2.8(5) no
F17 C17 C18 C19 178.8(3) no
C16 C17 C18 C19 -2.2(5) no
C17 C18 C19 C19a -0.2(5) no
C18 C19 C19a C15a 1.9(4) no
C18 C19 C19a N11 -176.4(3) no
C16 C15a C19a C19 -1.3(4) no
C15 C15a C19a C19 177.7(3) no
C16 C15a C19a N11 176.9(2) no
C15 C15a C19a N11 -4.1(4) no
O114 N11 C19a C19 -149.8(2) no
C12 N11 C19a C19 100.2(3) no
O114 N11 C19a C15a 31.9(3) no
C12 N11 C19a C15a -78.0(3) no
C125 O121 C122 C123 -4.0(4) no
C125 O121 C122 C12 -179.3(3) no
N11 C12 C122 C123 -87.5(4) no
C13 C12 C122 C123 30.3(4) no
N11 C12 C122 O121 86.7(3) no
C13 C12 C122 O121 -155.5(3) no
O121 C122 C123 C124 4.0(4) no
C12 C122 C123 C124 178.6(3) no
C122 C123 C124 C125 -2.4(4) no
C123 C124 C125 O121 0.0(4) no
C122 O121 C125 C124 2.4(4) no
C24 O214 N21 C29a -67.2(2) no
C24 O214 N21 C22 47.5(2) no
C29a N21 C22 C222 -155.6(2) no
O214 N21 C22 C222 90.4(2) no
C29a N21 C22 C23 81.2(3) no
O214 N21 C22 C23 -32.8(2) no
C222 C22 C23 C24 -114.0(3) no
N21 C22 C23 C24 7.4(3) no
N21 O214 C24 C25 77.7(2) no
N21 O214 C24 C23 -42.8(3) no
C22 C23 C24 O214 20.7(3) no
C22 C23 C24 C25 -96.1(3) no
O214 C24 C25 C25a -47.5(3) no
C23 C24 C25 C25a 66.6(3) no
C24 C25 C25a C26 -168.8(3) no
C24 C25 C25a C29a 11.5(3) no
C29a C25a C26 C27 -0.8(4) no
C25 C25a C26 C27 179.5(3) no
C25a C26 C27 F27 -179.3(3) no
C25a C26 C27 C28 1.9(5) no
F27 C27 C28 C29 -179.9(3) no
C26 C27 C28 C29 -1.1(5) no
C27 C28 C29 C29a -0.7(4) no
C28 C29 C29a C25a 1.7(4) no
C28 C29 C29a N21 -175.5(3) no
C26 C25a C29a C29 -0.9(4) no
C25 C25a C29a C29 178.7(3) no
C26 C25a C29a N21 176.2(2) no
C25 C25a C29a N21 -4.2(4) no
O214 N21 C29a C29 -150.9(2) no
C22 N21 C29a C29 99.1(3) no
O214 N21 C29a C25a 31.9(3) no
C22 N21 C29a C25a -78.1(3) no
C225 O221 C222 C223 0.1(3) no
C225 O221 C222 C22 178.9(2) no
N21 C22 C222 C223 -107.1(4) no
C23 C22 C222 C223 10.8(5) no
N21 C22 C222 O221 74.5(3) no
C23 C22 C222 O221 -167.6(2) no
O221 C222 C223 C224 -0.2(3) no
C22 C222 C223 C224 -178.6(3) no
C222 C223 C224 C225 0.2(3) no
C223 C224 C225 O221 -0.1(3) no
C222 O221 C225 C224 0.0(3) no
